data_7005627
loop_
_publ_author_name
'Lipstman, Sophia'
'Muniappan, Sankar'
'George, Sumod'
'Goldberg, Israel'

_publ_section_title
;
 Framework coordination polymers of tetra(4-carboxyphenyl)porphyrin and
 lanthanide ions in crystalline solids.
;
_journal_issue 30
_journal_name_full 'Dalton transactions (Cambridge, England : 2003)'
_journal_page_first 3273
_journal_page_last 3281
_journal_paper_doi 10.1039/b703698a
_journal_year 2007
_chemical_formula_moiety 'C75 H50 N7 O15 Sm2'
_chemical_formula_sum 'C75 H50 N7 O15 Sm2'
_chemical_formula_weight 1589.92
_chemical_name_systematic
;
?
;
_space_group_IT_number 15
_symmetry_cell_setting monoclinic
_symmetry_space_group_name_Hall '-C 2yc'
_symmetry_space_group_name_H-M 'C 1 2/c 1'
_atom_sites_solution_hydrogens geom
_atom_sites_solution_primary direct
_atom_sites_solution_secondary difmap
_audit_creation_method SHELXL-97
_cell_angle_alpha 90.00
_cell_angle_beta 105.0195(5)
_cell_angle_gamma 90.00
_cell_formula_units_Z 8
_cell_length_a 21.5598(3)
_cell_length_b 24.0771(3)
_cell_length_c 31.2327(6)
_cell_measurement_reflns_used 15051
_cell_measurement_temperature 110(2)
_cell_measurement_theta_max 27.90
_cell_measurement_theta_min 1.41
_cell_volume 15658.9(4)
_computing_cell_refinement Denzo
_computing_data_collection 'Collect, Nonius B.V.'
_computing_data_reduction 'Denzo & Scalepack'
_computing_structure_refinement 'SHELXL-97 (Sheldrick, 1997)'
_computing_structure_solution 'SHELXS-97 (Sheldrick, 1990)'
_diffrn_ambient_temperature 110(2)
_diffrn_detector_area_resol_mean 12.8
_diffrn_measured_fraction_theta_full 0.975
_diffrn_measured_fraction_theta_max 0.975
_diffrn_measurement_device_type 'Nonius KappaCCD'
_diffrn_measurement_method '1 deg. Phi & Omega scans'
_diffrn_radiation_monochromator graphite
_diffrn_radiation_source 'fine-focus sealed tube'
_diffrn_radiation_type MoK\a
_diffrn_radiation_wavelength 0.71073
_diffrn_reflns_av_R_equivalents 0.0710
_diffrn_reflns_av_sigmaI/netI 0.0943
_diffrn_reflns_limit_h_max 28
_diffrn_reflns_limit_h_min 0
_diffrn_reflns_limit_k_max 31
_diffrn_reflns_limit_k_min 0
_diffrn_reflns_limit_l_max 39
_diffrn_reflns_limit_l_min -41
_diffrn_reflns_number 50061
_diffrn_reflns_theta_full 27.90
_diffrn_reflns_theta_max 27.90
_diffrn_reflns_theta_min 1.68
_diffrn_standards_number 0
_exptl_absorpt_coefficient_mu 1.549
_exptl_absorpt_correction_T_max 0.8605
_exptl_absorpt_correction_T_min 0.6537
_exptl_absorpt_correction_type multi-scan
_exptl_absorpt_process_details 'Blessing, 1995'
_exptl_crystal_colour red
_exptl_crystal_density_diffrn 1.349
_exptl_crystal_density_method 'not measured'
_exptl_crystal_description needles
_exptl_crystal_F_000 6344
_exptl_crystal_size_max 0.30
_exptl_crystal_size_mid 0.10
_exptl_crystal_size_min 0.10
_refine_diff_density_max 1.851
_refine_diff_density_min -1.082
_refine_diff_density_rms 0.153
_refine_ls_extinction_method none
_refine_ls_goodness_of_fit_ref 1.028
_refine_ls_hydrogen_treatment constr
_refine_ls_matrix_type full
_refine_ls_number_parameters 890
_refine_ls_number_reflns 18264
_refine_ls_number_restraints 0
_refine_ls_restrained_S_all 1.028
_refine_ls_R_factor_all 0.1001
_refine_ls_R_factor_gt 0.0665
_refine_ls_shift/su_max 0.027
_refine_ls_shift/su_mean 0.001
_refine_ls_structure_factor_coef Fsqd
_refine_ls_weighting_details 'calc w=1/[\s^2^(Fo^2^)+(0.1000P)^2^+0.0000P] where P=(Fo^2^+2Fc^2^)/3'
_refine_ls_weighting_scheme calc
_refine_ls_wR_factor_gt 0.1633
_refine_ls_wR_factor_ref 0.1752
_reflns_number_gt 11990
_reflns_number_total 18264
_reflns_threshold_expression >2sigma(I)
_cod_data_source_file b703698a.txt
_cod_data_source_block Compound-6
_cod_original_sg_symbol_H-M 'C 2/c'
_cod_database_code 7005627

loop_
_symmetry_equiv_pos_as_xyz
'x, y, z'
'-x, y, -z+1/2'
'x+1/2, y+1/2, z'
'-x+1/2, y+1/2, -z+1/2'
'-x, -y, -z'
'x, -y, z-1/2'
'-x+1/2, -y+1/2, -z'
'x+1/2, -y+1/2, z-1/2'

loop_
_atom_site_label
_atom_site_type_symbol
_atom_site_fract_x
_atom_site_fract_y
_atom_site_fract_z
_atom_site_U_iso_or_equiv
_atom_site_adp_type
_atom_site_occupancy
_atom_site_symmetry_multiplicity
_atom_site_calc_flag
_atom_site_refinement_flags
_atom_site_disorder_assembly
_atom_site_disorder_group
Sm1 Sm 0.914384(14) 0.229593(11) 0.199273(9) 0.02170(10) Uani 1 1 d . . .
Sm2 Sm 0.827364(17) 0.690081(12) 0.586873(10) 0.03062(11) Uani 1 1 d . . .
C1 C 0.8373(3) 0.2452(2) 0.4833(2) 0.0283(14) Uani 1 1 d . . .
C2 C 0.8264(3) 0.2975(2) 0.4609(2) 0.0348(16) Uani 1 1 d . . .
H2 H 0.8251 0.3041 0.4306 0.042 Uiso 1 1 calc R . .
C3 C 0.8184(3) 0.3353(3) 0.4900(2) 0.0386(16) Uani 1 1 d . . .
H3 H 0.8092 0.3736 0.4842 0.046 Uiso 1 1 calc R . .
C4 C 0.8262(3) 0.3076(2) 0.5321(2) 0.0335(15) Uani 1 1 d . . .
C5 C 0.8315(3) 0.3331(2) 0.5730(2) 0.0273(14) Uani 1 1 d . . .
C6 C 0.8367(3) 0.3044(2) 0.6131(2) 0.0305(14) Uani 1 1 d . . .
C7 C 0.8452(3) 0.3292(3) 0.6565(2) 0.0361(15) Uani 1 1 d . . .
H7 H 0.8536 0.3673 0.6635 0.043 Uiso 1 1 calc R . .
C8 C 0.8390(3) 0.2894(2) 0.6850(2) 0.0317(14) Uani 1 1 d . . .
H8 H 0.8420 0.2941 0.7157 0.038 Uiso 1 1 calc R . .
C9 C 0.8270(3) 0.2382(2) 0.6604(2) 0.0266(13) Uani 1 1 d . . .
C10 C 0.8097(3) 0.1879(2) 0.67519(18) 0.0240(12) Uani 1 1 d . . .
C11 C 0.8056(3) 0.1369(2) 0.65230(19) 0.0242(13) Uani 1 1 d . . .
C12 C 0.7918(3) 0.0834(2) 0.66807(19) 0.0273(13) Uani 1 1 d . . .
H12 H 0.7784 0.0764 0.6942 0.033 Uiso 1 1 calc R . .
C13 C 0.8013(3) 0.0450(2) 0.63895(18) 0.0273(13) Uani 1 1 d . . .
H13 H 0.7965 0.0060 0.6409 0.033 Uiso 1 1 calc R . .
C14 C 0.8201(3) 0.0749(2) 0.60411(19) 0.0254(13) Uani 1 1 d . . .
C15 C 0.8376(3) 0.0498(2) 0.5685(2) 0.0310(14) Uani 1 1 d . . .
C16 C 0.8527(3) 0.0773(2) 0.5331(2) 0.0345(15) Uani 1 1 d . . .
C17 C 0.8727(4) 0.0519(2) 0.4972(2) 0.0420(18) Uani 1 1 d . . .
H17 H 0.8813 0.0136 0.4946 0.050 Uiso 1 1 calc R . .
C18 C 0.8770(4) 0.0917(2) 0.4681(2) 0.0404(17) Uani 1 1 d . . .
H18 H 0.8880 0.0868 0.4408 0.048 Uiso 1 1 calc R . .
C19 C 0.8615(3) 0.1439(2) 0.48657(19) 0.0270(13) Uani 1 1 d . . .
C20 C 0.8557(3) 0.1954(2) 0.46558(19) 0.0261(13) Uani 1 1 d . . .
N21 N 0.8339(2) 0.25214(17) 0.52596(16) 0.0236(11) Uani 1 1 d . . .
H21 H 0.8362 0.2258 0.5458 0.028 Uiso 1 1 calc R . .
N22 N 0.8307(2) 0.24857(19) 0.61770(16) 0.0254(11) Uani 1 1 d . . .
N23 N 0.8207(2) 0.13072(18) 0.61206(16) 0.0247(11) Uani 1 1 d . . .
H23 H 0.8290 0.1573 0.5951 0.030 Uiso 1 1 calc R . .
N24 N 0.8484(3) 0.13325(18) 0.52649(16) 0.0312(12) Uani 1 1 d . . .
C25 C 0.8307(3) 0.3951(2) 0.5751(2) 0.0368(16) Uani 1 1 d . . .
C26 C 0.8760(4) 0.4253(3) 0.5594(3) 0.054(2) Uani 1 1 d . . .
H26 H 0.9061 0.4063 0.5473 0.065 Uiso 1 1 calc R . .
C27 C 0.8769(5) 0.4837(3) 0.5618(3) 0.069(3) Uani 1 1 d . . .
H27 H 0.9077 0.5042 0.5513 0.083 Uiso 1 1 calc R . .
C28 C 0.8314(4) 0.5119(3) 0.5799(3) 0.051(2) Uani 1 1 d . A .
C29 C 0.7875(4) 0.4811(3) 0.5948(3) 0.066(3) Uani 1 1 d . . .
H29 H 0.7573 0.4994 0.6073 0.079 Uiso 1 1 calc R . .
C30 C 0.7869(4) 0.4230(3) 0.5916(3) 0.051(2) Uani 1 1 d . . .
H30 H 0.7554 0.4026 0.6013 0.061 Uiso 1 1 calc R . .
C31 C 0.8305(5) 0.5746(3) 0.5830(3) 0.066(3) Uani 1 1 d . . .
O32A O 0.8695(7) 0.6014(4) 0.5638(4) 0.052(3) Uiso 0.58(2) 1 d P A 1
O33A O 0.7971(6) 0.5968(3) 0.6051(4) 0.037(3) Uiso 0.58(2) 1 d P A 1
O32B O 0.8401(8) 0.6029(5) 0.5487(5) 0.042(4) Uiso 0.42(2) 1 d P A 2
O33B O 0.8259(8) 0.5958(4) 0.6184(5) 0.036(4) Uiso 0.42(2) 1 d P A 2
C34 C 0.7914(3) 0.1859(2) 0.71861(19) 0.0236(12) Uani 1 1 d . . .
C35 C 0.7279(3) 0.1742(2) 0.7186(2) 0.0300(14) Uani 1 1 d . . .
H35 H 0.6981 0.1650 0.6913 0.036 Uiso 1 1 calc R . .
C36 C 0.7073(3) 0.1755(2) 0.75670(19) 0.0276(13) Uani 1 1 d . . .
H36 H 0.6640 0.1670 0.7560 0.033 Uiso 1 1 calc R . .
C37 C 0.7520(3) 0.1896(2) 0.79699(19) 0.0247(13) Uani 1 1 d . . .
C38 C 0.8156(3) 0.1989(3) 0.7974(2) 0.0337(15) Uani 1 1 d . . .
H38 H 0.8461 0.2060 0.8248 0.040 Uiso 1 1 calc R . .
C39 C 0.8356(3) 0.1978(2) 0.7586(2) 0.0313(14) Uani 1 1 d . . .
H39 H 0.8791 0.2053 0.7594 0.038 Uiso 1 1 calc R . .
C40 C 0.7295(3) 0.1965(2) 0.83786(19) 0.0244(13) Uani 1 1 d . . .
O41 O 0.66876(19) 0.20489(15) 0.83351(13) 0.0240(9) Uani 1 1 d . . .
O42 O 0.7675(2) 0.19501(17) 0.87532(13) 0.0323(10) Uani 1 1 d . . .
C43 C 0.8415(3) -0.0127(2) 0.57041(19) 0.0282(14) Uani 1 1 d . . .
C44 C 0.8959(3) -0.0381(3) 0.5967(2) 0.0380(16) Uani 1 1 d . . .
H44 H 0.9331 -0.0170 0.6098 0.046 Uiso 1 1 calc R . .
C45 C 0.8948(3) -0.0953(2) 0.6037(2) 0.0338(15) Uani 1 1 d . . .
H45 H 0.9316 -0.1129 0.6221 0.041 Uiso 1 1 calc R . .
C46 C 0.8419(3) -0.1268(2) 0.58454(18) 0.0278(14) Uani 1 1 d . . .
C47 C 0.7888(3) -0.1009(2) 0.5565(2) 0.0353(15) Uani 1 1 d . . .
H47 H 0.7522 -0.1224 0.5424 0.042 Uiso 1 1 calc R . .
C48 C 0.7890(3) -0.0448(2) 0.5490(2) 0.0374(16) Uani 1 1 d . . .
H48 H 0.7532 -0.0277 0.5290 0.045 Uiso 1 1 calc R . .
C49 C 0.8392(3) -0.1875(2) 0.5940(2) 0.0279(14) Uani 1 1 d . . .
O50 O 0.7910(3) -0.21366(17) 0.57385(17) 0.0466(13) Uani 1 1 d . . .
O51 O 0.8861(2) -0.21014(16) 0.62149(14) 0.0312(10) Uani 1 1 d . . .
C52 C 0.8715(3) 0.1991(2) 0.42177(19) 0.0257(13) Uani 1 1 d . . .
C53 C 0.9364(4) 0.1988(3) 0.4204(2) 0.0443(18) Uani 1 1 d . . .
H53 H 0.9694 0.1940 0.4469 0.053 Uiso 1 1 calc R . .
C54 C 0.9520(3) 0.2055(3) 0.3806(2) 0.0334(15) Uani 1 1 d . . .
H54 H 0.9957 0.2053 0.3799 0.040 Uiso 1 1 calc R . .
C55 C 0.9037(3) 0.2125(2) 0.34131(18) 0.0236(13) Uani 1 1 d . . .
C56 C 0.8395(3) 0.2109(3) 0.3427(2) 0.0312(14) Uani 1 1 d . . .
H56 H 0.8062 0.2145 0.3162 0.037 Uiso 1 1 calc R . .
C57 C 0.8245(3) 0.2042(3) 0.3828(2) 0.0341(15) Uani 1 1 d . . .
H57 H 0.7807 0.2030 0.3834 0.041 Uiso 1 1 calc R . .
C58 C 0.9206(3) 0.2211(2) 0.2992(2) 0.0271(14) Uani 1 1 d . . .
O59 O 0.9785(2) 0.22719(16) 0.29873(14) 0.0318(10) Uani 1 1 d . . .
O60 O 0.8753(2) 0.22367(16) 0.26413(14) 0.0352(10) Uani 1 1 d . . .
C61 C 1.0009(3) -0.1532(2) 0.21048(18) 0.0216(12) Uani 1 1 d . . .
C62 C 1.0074(3) -0.1268(2) 0.1706(2) 0.0310(14) Uani 1 1 d . . .
H62 H 1.0068 -0.0879 0.1654 0.037 Uiso 1 1 calc R . .
C63 C 1.0144(3) -0.1668(2) 0.1418(2) 0.0291(14) Uani 1 1 d . . .
H63 H 1.0203 -0.1612 0.1130 0.035 Uiso 1 1 calc R . .
C64 C 1.0112(3) -0.2200(2) 0.16302(19) 0.0224(12) Uani 1 1 d . . .
C65 C 1.0196(3) -0.2718(2) 0.14509(19) 0.0234(12) Uani 1 1 d . . .
C66 C 1.0159(3) -0.3232(2) 0.16399(19) 0.0247(13) Uani 1 1 d . . .
C67 C 1.0196(3) -0.3762(2) 0.1423(2) 0.0353(15) Uani 1 1 d . . .
H67 H 1.0265 -0.3821 0.1139 0.042 Uiso 1 1 calc R . .
C68 C 1.0109(3) -0.4160(2) 0.1719(2) 0.0381(16) Uani 1 1 d . . .
H68 H 1.0091 -0.4549 0.1669 0.046 Uiso 1 1 calc R . .
C69 C 1.0051(3) -0.3893(2) 0.2113(2) 0.0263(13) Uani 1 1 d . . .
C70 C 1.0000 -0.4159(3) 0.2500 0.0232(17) Uani 1 2 d S . .
C71 C 1.0000 -0.1262(3) 0.2500 0.0246(18) Uani 1 2 d S . .
N72 N 1.0024(2) -0.21068(19) 0.20433(16) 0.0246(11) Uani 1 1 d . . .
H72 H 0.9983 -0.2363 0.2235 0.030 Uiso 0.50 1 calc PR . .
N73 N 1.0079(2) -0.33317(18) 0.20565(16) 0.0252(11) Uani 1 1 d . . .
H73 H 1.0052 -0.3077 0.2253 0.030 Uiso 0.50 1 calc PR . .
C74 C 1.0000 -0.0643(3) 0.2500 0.032(2) Uani 1 2 d S . .
C75 C 0.9514(3) -0.0342(2) 0.2209(2) 0.0312(14) Uani 1 1 d . . .
H75 H 0.9183 -0.0538 0.2004 0.037 Uiso 1 1 calc R . .
C76 C 0.9500(3) 0.0231(2) 0.2210(2) 0.0317(15) Uani 1 1 d . . .
H76 H 0.9156 0.0426 0.2017 0.038 Uiso 1 1 calc R . .
C77 C 1.0000 0.0525(3) 0.2500 0.030(2) Uani 1 2 d S . .
C78 C 1.0000 0.1148(4) 0.2500 0.034(2) Uani 1 2 d S . .
O79 O 0.9521(2) 0.13892(15) 0.22534(14) 0.0320(10) Uani 1 1 d . . .
C80 C 1.0370(3) -0.2731(2) 0.1012(2) 0.0314(14) Uani 1 1 d . B .
C81 C 1.1012(4) -0.2795(3) 0.1012(3) 0.052(2) Uani 1 1 d . . .
H81 H 1.1333 -0.2813 0.1285 0.062 Uiso 1 1 calc R . .
C82 C 1.1185(5) -0.2833(3) 0.0615(3) 0.066(3) Uani 1 1 d . B .
H82 H 1.1625 -0.2864 0.0618 0.079 Uiso 1 1 calc R . .
C83 C 1.0716(5) -0.2826(3) 0.0214(3) 0.061(3) Uani 1 1 d . . .
C84 C 1.0107(5) -0.2763(4) 0.0227(3) 0.081(3) Uani 1 1 d . B .
H84 H 0.9784 -0.2750 -0.0045 0.097 Uiso 1 1 calc R . .
C85 C 0.9924(4) -0.2714(4) 0.0619(2) 0.058(2) Uani 1 1 d . . .
H85 H 0.9484 -0.2670 0.0612 0.070 Uiso 1 1 calc R B .
C86A C 1.0772(9) -0.2888(6) -0.0247(6) 0.047(4) Uiso 0.592(17) 1 d P B 1
O87A O 1.0337(8) -0.2981(5) -0.0577(5) 0.096(5) Uiso 0.592(17) 1 d P B 1
O88A O 1.1290(5) -0.2797(4) -0.0320(4) 0.048(3) Uiso 0.592(17) 1 d P . 1
C86B C 1.1118(9) -0.2906(6) -0.0123(6) 0.026(4) Uiso 0.408(17) 1 d P . 2
O87B O 1.0792(8) -0.2854(6) -0.0489(6) 0.059(5) Uiso 0.408(17) 1 d P . 2
O88B O 1.1682(8) -0.2914(6) -0.0096(6) 0.066(6) Uiso 0.408(17) 1 d P . 2
C89 C 1.0000 -0.4787(3) 0.2500 0.0266(19) Uani 1 2 d S . .
C90 C 0.9457(3) -0.5071(2) 0.2256(2) 0.0340(15) Uani 1 1 d . . .
H90 H 0.9090 -0.4874 0.2092 0.041 Uiso 1 1 calc R . .
C91 C 0.9468(3) -0.5664(2) 0.2261(2) 0.0305(14) Uani 1 1 d . . .
H91 H 0.9103 -0.5864 0.2096 0.037 Uiso 1 1 calc R . .
C92 C 1.0000 -0.5953(3) 0.2500 0.0249(19) Uani 1 2 d S . .
C93 C 1.0000 -0.6568(3) 0.2500 0.0239(18) Uani 1 2 d S . .
O94 O 0.94955(19) -0.68136(16) 0.22840(15) 0.0318(10) Uani 1 1 d . . .
O95 O 0.81422(19) 0.17508(16) 0.18074(13) 0.0282(9) Uani 1 1 d . . .
C96 C 0.7754(3) 0.1636(3) 0.2028(2) 0.0374(16) Uani 1 1 d . . .
H96 H 0.7830 0.1792 0.2316 0.045 Uiso 1 1 calc R . .
N97 N 0.7251(3) 0.1318(2) 0.18929(19) 0.0396(14) Uani 1 1 d . . .
C98 C 0.7089(4) 0.1059(4) 0.1455(3) 0.069(3) Uani 1 1 d . . .
H98A H 0.7232 0.1299 0.1246 0.103 Uiso 1 1 calc R . .
H98B H 0.6623 0.1007 0.1354 0.103 Uiso 1 1 calc R . .
H98C H 0.7304 0.0698 0.1472 0.103 Uiso 1 1 calc R . .
C99 C 0.6820(4) 0.1204(4) 0.2182(3) 0.062(2) Uani 1 1 d . . .
H99A H 0.7022 0.1333 0.2484 0.093 Uiso 1 1 calc R . .
H99B H 0.6740 0.0803 0.2188 0.093 Uiso 1 1 calc R . .
H99C H 0.6411 0.1399 0.2067 0.093 Uiso 1 1 calc R . .
O100 O 0.7271(4) 0.6877(3) 0.5279(3) 0.113(3) Uiso 1 1 d . A .
H10A H 0.7183 0.6504 0.5185 0.170 Uiso 1 1 d R . .
H10B H 0.6929 0.7085 0.5389 0.170 Uiso 1 1 d R . .
O101 O 0.9365(3) 0.6825(3) 0.6356(2) 0.093(2) Uani 1 1 d . A .
H10C H 0.9381 0.6518 0.6550 0.140 Uiso 1 1 d R . .
H10D H 0.9660 0.6767 0.6181 0.140 Uiso 1 1 d R . .

loop_
_atom_site_aniso_label
_atom_site_aniso_U_11
_atom_site_aniso_U_22
_atom_site_aniso_U_33
_atom_site_aniso_U_23
_atom_site_aniso_U_13
_atom_site_aniso_U_12
Sm1 0.03164(19) 0.01403(14) 0.01947(16) -0.00164(11) 0.00669(12) 0.00284(12)
Sm2 0.0561(2) 0.01681(16) 0.01764(16) -0.00050(12) 0.00727(15) -0.00330(14)
C1 0.041(4) 0.026(3) 0.023(3) 0.002(2) 0.019(3) -0.003(3)
C2 0.057(4) 0.018(3) 0.036(4) 0.010(3) 0.024(3) 0.010(3)
C3 0.059(5) 0.021(3) 0.042(4) 0.009(3) 0.024(4) 0.011(3)
C4 0.040(4) 0.020(3) 0.043(4) 0.005(3) 0.016(3) 0.008(3)
C5 0.029(3) 0.013(3) 0.044(4) -0.004(2) 0.016(3) 0.003(2)
C6 0.029(3) 0.023(3) 0.046(4) -0.002(3) 0.022(3) 0.007(3)
C7 0.038(4) 0.030(3) 0.040(4) -0.014(3) 0.009(3) -0.003(3)
C8 0.045(4) 0.024(3) 0.030(3) -0.009(3) 0.015(3) 0.001(3)
C9 0.030(3) 0.025(3) 0.030(3) -0.006(2) 0.018(3) -0.002(3)
C10 0.021(3) 0.034(3) 0.018(3) -0.003(2) 0.007(2) 0.008(3)
C11 0.031(3) 0.023(3) 0.021(3) -0.004(2) 0.011(3) -0.006(3)
C12 0.036(4) 0.026(3) 0.024(3) 0.002(2) 0.013(3) 0.001(3)
C13 0.043(4) 0.021(3) 0.020(3) 0.002(2) 0.011(3) 0.003(3)
C14 0.039(4) 0.018(3) 0.023(3) 0.000(2) 0.014(3) -0.001(3)
C15 0.047(4) 0.023(3) 0.026(3) 0.004(2) 0.014(3) 0.001(3)
C16 0.065(5) 0.020(3) 0.025(3) 0.003(2) 0.023(3) 0.001(3)
C17 0.090(6) 0.017(3) 0.030(3) -0.003(3) 0.036(4) 0.009(3)
C18 0.076(5) 0.024(3) 0.033(4) -0.001(3) 0.036(4) 0.006(3)
C19 0.039(4) 0.023(3) 0.025(3) -0.004(2) 0.019(3) 0.000(3)
C20 0.042(4) 0.017(3) 0.024(3) 0.000(2) 0.018(3) 0.003(3)
N21 0.036(3) 0.011(2) 0.031(3) 0.0040(19) 0.021(2) 0.003(2)
N22 0.031(3) 0.022(2) 0.028(3) -0.004(2) 0.015(2) 0.003(2)
N23 0.035(3) 0.018(2) 0.026(3) 0.0008(19) 0.015(2) 0.002(2)
N24 0.058(4) 0.017(2) 0.025(3) 0.005(2) 0.023(3) 0.004(2)
C25 0.050(4) 0.022(3) 0.045(4) -0.002(3) 0.024(3) 0.001(3)
C26 0.071(5) 0.032(4) 0.078(6) 0.002(4) 0.053(5) 0.004(4)
C27 0.113(7) 0.024(4) 0.096(7) -0.021(4) 0.073(6) -0.017(4)
C28 0.066(5) 0.034(4) 0.062(5) -0.001(3) 0.036(4) -0.002(4)
C29 0.087(7) 0.028(4) 0.100(7) 0.000(4) 0.055(6) 0.002(4)
C30 0.067(5) 0.025(3) 0.073(6) -0.005(3) 0.043(5) 0.002(3)
C31 0.125(8) 0.020(3) 0.078(6) -0.012(4) 0.072(6) -0.011(4)
C34 0.023(3) 0.027(3) 0.025(3) 0.001(2) 0.014(3) 0.008(2)
C35 0.038(4) 0.031(3) 0.024(3) -0.004(3) 0.012(3) 0.002(3)
C36 0.034(3) 0.026(3) 0.027(3) -0.003(2) 0.015(3) -0.001(3)
C37 0.038(4) 0.017(3) 0.022(3) -0.001(2) 0.015(3) 0.010(3)
C38 0.038(4) 0.037(4) 0.029(3) -0.008(3) 0.013(3) 0.013(3)
C39 0.027(3) 0.035(3) 0.032(3) -0.006(3) 0.008(3) 0.000(3)
C40 0.035(4) 0.014(3) 0.021(3) 0.000(2) 0.001(3) 0.005(2)
O41 0.031(2) 0.0193(19) 0.024(2) 0.0008(16) 0.0124(18) -0.0039(18)
O42 0.040(3) 0.037(2) 0.021(2) 0.0016(18) 0.010(2) 0.010(2)
C43 0.053(4) 0.020(3) 0.018(3) 0.001(2) 0.020(3) 0.006(3)
C44 0.048(4) 0.030(3) 0.036(4) -0.004(3) 0.010(3) -0.002(3)
C45 0.052(4) 0.024(3) 0.026(3) 0.010(3) 0.011(3) 0.006(3)
C46 0.046(4) 0.021(3) 0.019(3) 0.001(2) 0.012(3) -0.010(3)
C47 0.053(4) 0.027(3) 0.023(3) -0.007(3) 0.003(3) -0.006(3)
C48 0.055(4) 0.026(3) 0.025(3) 0.003(3) 0.000(3) 0.003(3)
C49 0.046(4) 0.017(3) 0.024(3) -0.002(2) 0.016(3) -0.002(3)
O50 0.070(4) 0.016(2) 0.050(3) 0.006(2) 0.010(3) -0.001(2)
O51 0.045(3) 0.024(2) 0.031(2) 0.0065(18) 0.021(2) 0.013(2)
C52 0.040(4) 0.019(3) 0.025(3) 0.001(2) 0.022(3) -0.004(3)
C53 0.047(4) 0.062(5) 0.026(4) 0.009(3) 0.013(3) 0.011(4)
C54 0.037(4) 0.043(4) 0.027(3) 0.001(3) 0.020(3) 0.004(3)
C55 0.044(4) 0.013(2) 0.019(3) -0.001(2) 0.019(3) 0.000(2)
C56 0.035(4) 0.036(3) 0.026(3) 0.007(3) 0.015(3) -0.004(3)
C57 0.041(4) 0.039(3) 0.034(4) 0.006(3) 0.030(3) 0.003(3)
C58 0.052(4) 0.008(2) 0.025(3) -0.003(2) 0.017(3) 0.002(3)
O59 0.039(3) 0.026(2) 0.038(3) -0.0085(18) 0.025(2) -0.0076(19)
O60 0.051(3) 0.031(2) 0.025(2) 0.0032(19) 0.013(2) -0.003(2)
C61 0.023(3) 0.017(3) 0.025(3) 0.000(2) 0.007(2) -0.006(2)
C62 0.046(4) 0.016(3) 0.031(3) 0.004(2) 0.009(3) 0.000(3)
C63 0.041(4) 0.019(3) 0.028(3) 0.010(2) 0.010(3) 0.001(3)
C64 0.022(3) 0.022(3) 0.023(3) 0.003(2) 0.005(2) 0.000(2)
C65 0.027(3) 0.019(3) 0.026(3) 0.003(2) 0.009(3) 0.003(2)
C66 0.031(3) 0.020(3) 0.025(3) 0.004(2) 0.011(3) 0.004(3)
C67 0.058(4) 0.025(3) 0.029(3) -0.003(3) 0.022(3) -0.007(3)
C68 0.068(5) 0.016(3) 0.036(4) -0.010(3) 0.023(4) -0.004(3)
C69 0.036(3) 0.014(3) 0.031(3) -0.002(2) 0.013(3) 0.001(3)
C70 0.031(5) 0.015(4) 0.026(4) 0.000 0.013(4) 0.000
C71 0.030(5) 0.011(3) 0.031(5) 0.000 0.005(4) 0.000
N72 0.031(3) 0.016(2) 0.026(3) -0.0028(19) 0.006(2) -0.003(2)
N73 0.037(3) 0.017(2) 0.026(3) 0.0011(19) 0.017(2) 0.002(2)
C74 0.049(6) 0.017(4) 0.028(5) 0.000 0.004(4) 0.000
C75 0.039(4) 0.015(3) 0.034(4) 0.002(2) 0.000(3) -0.002(3)
C76 0.036(4) 0.013(3) 0.040(4) -0.002(3) 0.001(3) 0.003(3)
C77 0.033(5) 0.020(4) 0.030(5) 0.000 -0.002(4) 0.000
C78 0.041(6) 0.029(5) 0.027(5) 0.000 -0.001(4) 0.000
O79 0.043(3) 0.0134(19) 0.036(3) 0.0043(17) 0.004(2) -0.0004(19)
C80 0.049(4) 0.023(3) 0.030(3) 0.002(3) 0.024(3) 0.004(3)
C81 0.053(5) 0.052(5) 0.058(5) -0.023(4) 0.030(4) -0.008(4)
C82 0.089(7) 0.048(5) 0.084(7) -0.025(5) 0.067(6) -0.018(5)
C83 0.118(8) 0.027(4) 0.061(6) 0.004(4) 0.068(6) -0.003(4)
C84 0.108(8) 0.118(9) 0.024(4) 0.021(5) 0.031(5) 0.025(7)
C85 0.048(5) 0.099(7) 0.027(4) 0.012(4) 0.010(4) 0.017(4)
C89 0.042(5) 0.006(3) 0.034(5) 0.000 0.014(4) 0.000
C90 0.044(4) 0.022(3) 0.039(4) 0.007(3) 0.017(3) 0.003(3)
C91 0.033(4) 0.020(3) 0.036(4) 0.002(3) 0.005(3) 0.005(3)
C92 0.041(5) 0.012(4) 0.028(4) 0.000 0.020(4) 0.000
C93 0.027(5) 0.021(4) 0.027(4) 0.000 0.014(4) 0.000
O94 0.026(2) 0.021(2) 0.046(3) 0.0040(19) 0.006(2) 0.0005(18)
O95 0.034(2) 0.024(2) 0.027(2) 0.0066(17) 0.0097(19) -0.0081(18)
C96 0.047(4) 0.033(4) 0.036(4) -0.003(3) 0.020(3) -0.007(3)
N97 0.048(4) 0.038(3) 0.041(3) -0.008(3) 0.028(3) -0.016(3)
C98 0.064(6) 0.090(7) 0.063(6) -0.036(5) 0.036(5) -0.031(5)
C99 0.067(6) 0.068(5) 0.064(6) -0.004(4) 0.039(5) -0.013(4)
O101 0.068(4) 0.154(7) 0.064(4) 0.037(4) 0.028(4) 0.039(4)

loop_
_atom_type_symbol
_atom_type_description
_atom_type_scat_dispersion_real
_atom_type_scat_dispersion_imag
_atom_type_scat_source
C C 0.0033 0.0016 'International Tables Vol C Tables 4.2.6.8 and 6.1.1.4'
H H 0.0000 0.0000 'International Tables Vol C Tables 4.2.6.8 and 6.1.1.4'
N N 0.0061 0.0033 'International Tables Vol C Tables 4.2.6.8 and 6.1.1.4'
O O 0.0106 0.0060 'International Tables Vol C Tables 4.2.6.8 and 6.1.1.4'
Sm Sm -0.1638 3.4418 'International Tables Vol C Tables 4.2.6.8 and 6.1.1.4'

loop_
_geom_angle_atom_site_label_1
_geom_angle_atom_site_label_2
_geom_angle_atom_site_label_3
_geom_angle
_geom_angle_site_symmetry_1
_geom_angle_site_symmetry_3
_geom_angle_publ_flag
O59 Sm1 O94 78.07(14) 2_755 1_565 ?
O59 Sm1 O60 123.26(16) 2_755 . ?
O94 Sm1 O60 82.93(14) 1_565 . ?
O59 Sm1 O51 90.69(15) 2_755 6 ?
O94 Sm1 O51 122.51(14) 1_565 6 ?
O60 Sm1 O51 142.72(15) . 6 ?
O59 Sm1 O79 73.56(14) 2_755 . ?
O94 Sm1 O79 130.18(14) 1_565 . ?
O60 Sm1 O79 79.70(14) . . ?
O51 Sm1 O79 98.12(14) 6 . ?
O59 Sm1 O41 131.38(13) 2_755 7_656 ?
O94 Sm1 O41 72.55(13) 1_565 7_656 ?
O60 Sm1 O41 90.72(14) . 7_656 ?
O51 Sm1 O41 74.39(14) 6 7_656 ?
O79 Sm1 O41 152.97(14) . 7_656 ?
O59 Sm1 O95 143.84(14) 2_755 . ?
O94 Sm1 O95 138.08(14) 1_565 . ?
O60 Sm1 O95 71.80(14) . . ?
O51 Sm1 O95 71.36(13) 6 . ?
O79 Sm1 O95 78.15(14) . . ?
O41 Sm1 O95 74.84(13) 7_656 . ?
O59 Sm1 Sm2 105.92(10) 2_755 6_565 ?
O94 Sm1 Sm2 86.02(10) 1_565 6_565 ?
O60 Sm1 Sm2 125.54(11) . 6_565 ?
O51 Sm1 Sm2 43.06(10) 6 6_565 ?
O79 Sm1 Sm2 140.80(10) . 6_565 ?
O41 Sm1 Sm2 35.54(9) 7_656 6_565 ?
O95 Sm1 Sm2 82.47(9) . 6_565 ?
O88A Sm2 O100 84.1(3) 2_765 . ?
O88A Sm2 O33A 130.9(3) 2_765 . ?
O100 Sm2 O33A 85.2(4) . . ?
O88A Sm2 O32B 77.8(4) 2_765 . ?
O100 Sm2 O32B 78.7(5) . . ?
O33A Sm2 O32B 53.2(3) . . ?
O88A Sm2 O50 75.5(3) 2_765 1_565 ?
O100 Sm2 O50 73.4(2) . 1_565 ?
O33A Sm2 O50 144.6(3) . 1_565 ?
O32B Sm2 O50 142.9(4) . 1_565 ?
O88A Sm2 O101 88.5(3) 2_765 . ?
O100 Sm2 O101 168.8(3) . . ?
O33A Sm2 O101 93.3(4) . . ?
O32B Sm2 O101 91.6(5) . . ?
O50 Sm2 O101 112.8(2) 1_565 . ?
O88A Sm2 O33B 129.9(3) 2_765 . ?
O100 Sm2 O33B 100.2(5) . . ?
O33A Sm2 O33B 15.2(3) . . ?
O32B Sm2 O33B 55.0(4) . . ?
O50 Sm2 O33B 153.8(3) 1_565 . ?
O101 Sm2 O33B 78.1(5) . . ?
O88A Sm2 O88B 23.5(4) 2_765 2_765 ?
O100 Sm2 O88B 61.4(4) . 2_765 ?
O33A Sm2 O88B 118.1(4) . 2_765 ?
O32B Sm2 O88B 69.2(5) . 2_765 ?
O50 Sm2 O88B 76.1(4) 1_565 2_765 ?
O101 Sm2 O88B 110.1(4) . 2_765 ?
O33B Sm2 O88B 124.0(5) . 2_765 ?
O88A Sm2 O32A 78.7(3) 2_765 . ?
O100 Sm2 O32A 94.5(4) . . ?
O33A Sm2 O32A 54.7(3) . . ?
O32B Sm2 O32A 15.8(3) . . ?
O50 Sm2 O32A 152.4(3) 1_565 . ?
O101 Sm2 O32A 75.7(4) . . ?
O33B Sm2 O32A 51.3(3) . . ?
O88B Sm2 O32A 76.3(4) 2_765 . ?
O88A Sm2 O41 142.3(3) 2_765 4_656 ?
O100 Sm2 O41 123.3(2) . 4_656 ?
O33A Sm2 O41 80.9(2) . 4_656 ?
O32B Sm2 O41 128.7(3) . 4_656 ?
O50 Sm2 O41 87.52(15) 1_565 4_656 ?
O101 Sm2 O41 67.25(18) . 4_656 ?
O33B Sm2 O41 74.6(3) . 4_656 ?
O88B Sm2 O41 161.0(4) 2_765 4_656 ?
O32A Sm2 O41 119.3(3) . 4_656 ?
O88A Sm2 O42 148.1(3) 2_765 4_656 ?
O100 Sm2 O42 72.5(2) . 4_656 ?
O33A Sm2 O42 69.5(2) . 4_656 ?
O32B Sm2 O42 117.1(3) . 4_656 ?
O50 Sm2 O42 77.15(15) 1_565 4_656 ?
O101 Sm2 O42 117.36(18) . 4_656 ?
O33B Sm2 O42 76.7(3) . 4_656 ?
O88B Sm2 O42 131.5(4) 2_765 4_656 ?
O32A Sm2 O42 123.7(3) . 4_656 ?
O41 Sm2 O42 51.04(13) 4_656 4_656 ?
O88A Sm2 O87B 23.6(4) 2_765 2_765 ?
O100 Sm2 O87B 107.0(4) . 2_765 ?
O33A Sm2 O87B 125.9(4) . 2_765 ?
O32B Sm2 O87B 77.3(5) . 2_765 ?
O50 Sm2 O87B 87.9(4) 1_565 2_765 ?
O101 Sm2 O87B 65.0(4) . 2_765 ?
O33B Sm2 O87B 118.1(5) . 2_765 ?
O88B Sm2 O87B 45.6(5) 2_765 2_765 ?
O32A Sm2 O87B 71.7(4) . 2_765 ?
O41 Sm2 O87B 125.5(4) 4_656 2_765 ?
O42 Sm2 O87B 164.6(3) 4_656 2_765 ?
N21 C1 C20 125.1(5) . . ?
N21 C1 C2 109.2(5) . . ?
C20 C1 C2 125.4(5) . . ?
C3 C2 C1 107.5(6) . . ?
C3 C2 H2 126.3 . . ?
C1 C2 H2 126.3 . . ?
C2 C3 C4 107.5(5) . . ?
C2 C3 H3 126.2 . . ?
C4 C3 H3 126.2 . . ?
N21 C4 C5 125.0(6) . . ?
N21 C4 C3 108.4(5) . . ?
C5 C4 C3 126.4(5) . . ?
C4 C5 C6 124.5(5) . . ?
C4 C5 C25 118.6(6) . . ?
C6 C5 C25 116.9(5) . . ?
N22 C6 C5 126.2(6) . . ?
N22 C6 C7 107.5(5) . . ?
C5 C6 C7 126.2(5) . . ?
C8 C7 C6 108.5(6) . . ?
C8 C7 H7 125.8 . . ?
C6 C7 H7 125.8 . . ?
C7 C8 C9 107.1(6) . . ?
C7 C8 H8 126.4 . . ?
C9 C8 H8 126.4 . . ?
N22 C9 C10 124.8(5) . . ?
N22 C9 C8 108.2(5) . . ?
C10 C9 C8 126.9(6) . . ?
C9 C10 C11 125.5(5) . . ?
C9 C10 C34 119.1(5) . . ?
C11 C10 C34 115.5(5) . . ?
N23 C11 C10 123.7(5) . . ?
N23 C11 C12 109.4(5) . . ?
C10 C11 C12 126.6(5) . . ?
C13 C12 C11 107.6(5) . . ?
C13 C12 H12 126.2 . . ?
C11 C12 H12 126.2 . . ?
C12 C13 C14 106.7(5) . . ?
C12 C13 H13 126.6 . . ?
C14 C13 H13 126.6 . . ?
N23 C14 C15 125.1(5) . . ?
N23 C14 C13 110.1(5) . . ?
C15 C14 C13 124.8(5) . . ?
C16 C15 C14 126.1(5) . . ?
C16 C15 C43 118.9(5) . . ?
C14 C15 C43 114.9(5) . . ?
N24 C16 C15 124.7(5) . . ?
N24 C16 C17 108.9(5) . . ?
C15 C16 C17 126.4(5) . . ?
C18 C17 C16 108.3(5) . . ?
C18 C17 H17 125.9 . . ?
C16 C17 H17 125.9 . . ?
C17 C18 C19 106.5(5) . . ?
C17 C18 H18 126.8 . . ?
C19 C18 H18 126.8 . . ?
C20 C19 N24 125.5(5) . . ?
C20 C19 C18 125.7(5) . . ?
N24 C19 C18 108.7(5) . . ?
C19 C20 C1 124.6(5) . . ?
C19 C20 C52 118.0(5) . . ?
C1 C20 C52 117.3(5) . . ?
C4 N21 C1 107.1(5) . . ?
C4 N21 H21 126.4 . . ?
C1 N21 H21 126.4 . . ?
C6 N22 C9 108.1(5) . . ?
C14 N23 C11 106.1(5) . . ?
C14 N23 H23 126.9 . . ?
C11 N23 H23 126.9 . . ?
C16 N24 C19 107.6(5) . . ?
C30 C25 C26 119.2(6) . . ?
C30 C25 C5 121.7(6) . . ?
C26 C25 C5 119.1(6) . . ?
C25 C26 C27 120.1(7) . . ?
C25 C26 H26 120.0 . . ?
C27 C26 H26 120.0 . . ?
C28 C27 C26 119.7(7) . . ?
C28 C27 H27 120.2 . . ?
C26 C27 H27 120.2 . . ?
C29 C28 C27 118.8(7) . . ?
C29 C28 C31 119.7(7) . . ?
C27 C28 C31 121.5(7) . . ?
C28 C29 C30 120.6(7) . . ?
C28 C29 H29 119.7 . . ?
C30 C29 H29 119.7 . . ?
C25 C30 C29 121.6(7) . . ?
C25 C30 H30 119.2 . . ?
C29 C30 H30 119.2 . . ?
O33A C31 O33B 30.4(6) . . ?
O33A C31 O32A 124.8(8) . . ?
O33B C31 O32A 114.2(9) . . ?
O33A C31 O32B 117.5(9) . . ?
O33B C31 O32B 124.8(9) . . ?
O32A C31 O32B 29.9(6) . . ?
O33A C31 C28 118.9(7) . . ?
O33B C31 C28 118.0(8) . . ?
O32A C31 C28 116.1(7) . . ?
O32B C31 C28 117.0(8) . . ?
O33A C31 Sm2 61.4(5) . . ?
O33B C31 Sm2 62.9(6) . . ?
O32A C31 Sm2 63.7(5) . . ?
O32B C31 Sm2 62.3(6) . . ?
C28 C31 Sm2 178.9(8) . . ?
C31 O32A Sm2 88.1(6) . . ?
C31 O33A Sm2 92.2(6) . . ?
C31 O32B Sm2 89.2(6) . . ?
C31 O33B Sm2 90.5(7) . . ?
C35 C34 C39 119.0(5) . . ?
C35 C34 C10 119.4(5) . . ?
C39 C34 C10 121.5(5) . . ?
C36 C35 C34 122.1(6) . . ?
C36 C35 H35 119.0 . . ?
C34 C35 H35 119.0 . . ?
C35 C36 C37 118.6(6) . . ?
C35 C36 H36 120.7 . . ?
C37 C36 H36 120.7 . . ?
C38 C37 C36 119.4(5) . . ?
C38 C37 C40 121.0(5) . . ?
C36 C37 C40 119.5(5) . . ?
C37 C38 C39 121.3(6) . . ?
C37 C38 H38 119.4 . . ?
C39 C38 H38 119.4 . . ?
C38 C39 C34 119.5(6) . . ?
C38 C39 H39 120.2 . . ?
C34 C39 H39 120.2 . . ?
O42 C40 O41 120.3(5) . . ?
O42 C40 C37 121.5(6) . . ?
O41 C40 C37 118.2(5) . . ?
O42 C40 Sm2 63.5(3) . 4_646 ?
O41 C40 Sm2 58.0(3) . 4_646 ?
C37 C40 Sm2 169.1(4) . 4_646 ?
C40 O41 Sm1 140.1(3) . 7_656 ?
C40 O41 Sm2 95.8(3) . 4_646 ?
Sm1 O41 Sm2 110.30(15) 7_656 4_646 ?
C40 O42 Sm2 91.4(4) . 4_646 ?
C44 C43 C48 119.9(5) . . ?
C44 C43 C15 119.6(6) . . ?
C48 C43 C15 120.3(6) . . ?
C43 C44 C45 118.8(6) . . ?
C43 C44 H44 120.6 . . ?
C45 C44 H44 120.6 . . ?
C46 C45 C44 121.6(6) . . ?
C46 C45 H45 119.2 . . ?
C44 C45 H45 119.2 . . ?
C45 C46 C47 118.8(5) . . ?
C45 C46 C49 121.7(6) . . ?
C47 C46 C49 119.5(6) . . ?
C48 C47 C46 120.6(6) . . ?
C48 C47 H47 119.7 . . ?
C46 C47 H47 119.7 . . ?
C47 C48 C43 120.1(6) . . ?
C47 C48 H48 119.9 . . ?
C43 C48 H48 119.9 . . ?
O50 C49 O51 122.9(5) . . ?
O50 C49 C46 117.8(6) . . ?
O51 C49 C46 119.3(6) . . ?
O50 C49 Sm2 53.9(3) . 1_545 ?
O51 C49 Sm2 70.2(3) . 1_545 ?
C46 C49 Sm2 164.7(4) . 1_545 ?
C49 O50 Sm2 101.9(4) . 1_545 ?
C49 O51 Sm1 136.0(4) . 6_556 ?
C49 O51 Sm2 84.6(3) . 1_545 ?
Sm1 O51 Sm2 101.23(14) 6_556 1_545 ?
C57 C52 C53 118.8(5) . . ?
C57 C52 C20 121.7(5) . . ?
C53 C52 C20 119.4(6) . . ?
C54 C53 C52 120.2(6) . . ?
C54 C53 H53 119.9 . . ?
C52 C53 H53 119.9 . . ?
C53 C54 C55 120.3(6) . . ?
C53 C54 H54 119.8 . . ?
C55 C54 H54 119.8 . . ?
C56 C55 C54 119.2(5) . . ?
C56 C55 C58 120.7(6) . . ?
C54 C55 C58 120.1(6) . . ?
C55 C56 C57 119.9(6) . . ?
C55 C56 H56 120.1 . . ?
C57 C56 H56 120.1 . . ?
C52 C57 C56 121.5(6) . . ?
C52 C57 H57 119.3 . . ?
C56 C57 H57 119.3 . . ?
O60 C58 O59 121.9(5) . . ?
O60 C58 C55 117.8(6) . . ?
O59 C58 C55 120.3(6) . . ?
C58 O59 Sm1 174.4(4) . 2_755 ?
C58 O60 Sm1 111.9(4) . . ?
N72 C61 C71 125.9(5) . . ?
N72 C61 C62 108.0(5) . . ?
C71 C61 C62 125.8(5) . . ?
C63 C62 C61 108.3(5) . . ?
C63 C62 H62 125.9 . . ?
C61 C62 H62 125.9 . . ?
C62 C63 C64 107.3(5) . . ?
C62 C63 H63 126.4 . . ?
C64 C63 H63 126.4 . . ?
N72 C64 C65 125.9(5) . . ?
N72 C64 C63 108.7(5) . . ?
C65 C64 C63 125.3(5) . . ?
C66 C65 C64 126.8(5) . . ?
C66 C65 C80 115.1(5) . . ?
C64 C65 C80 118.0(5) . . ?
C65 C66 N73 126.5(5) . . ?
C65 C66 C67 124.7(5) . . ?
N73 C66 C67 108.8(5) . . ?
C68 C67 C66 105.3(5) . . ?
C68 C67 H67 127.3 . . ?
C66 C67 H67 127.3 . . ?
C67 C68 C69 108.9(5) . . ?
C67 C68 H68 125.5 . . ?
C69 C68 H68 125.5 . . ?
N73 C69 C70 125.6(5) . . ?
N73 C69 C68 108.5(5) . . ?
C70 C69 C68 125.9(5) . . ?
C69 C70 C69 125.5(7) 2_755 . ?
C69 C70 C89 117.2(3) 2_755 . ?
C69 C70 C89 117.3(3) . . ?
C61 C71 C61 124.7(7) . 2_755 ?
C61 C71 C74 117.7(3) . . ?
C61 C71 C74 117.7(3) 2_755 . ?
C64 N72 C61 107.7(5) . . ?
C64 N72 H72 126.1 . . ?
C61 N72 H72 126.1 . . ?
C69 N73 C66 108.4(5) . . ?
C69 N73 H73 125.8 . . ?
C66 N73 H73 125.8 . . ?
C75 C74 C75 117.6(7) 2_755 . ?
C75 C74 C71 121.2(4) 2_755 . ?
C75 C74 C71 121.2(4) . . ?
C76 C75 C74 122.0(6) . . ?
C76 C75 H75 119.0 . . ?
C74 C75 H75 119.0 . . ?
C75 C76 C77 119.4(6) . . ?
C75 C76 H76 120.3 . . ?
C77 C76 H76 120.3 . . ?
C76 C77 C76 119.6(7) . 2_755 ?
C76 C77 C78 120.2(4) . . ?
C76 C77 C78 120.2(4) 2_755 . ?
O79 C78 O79 125.0(8) 2_755 . ?
O79 C78 C77 117.5(4) 2_755 . ?
O79 C78 C77 117.5(4) . . ?
C78 O79 Sm1 141.4(4) . . ?
C85 C80 C81 118.4(7) . . ?
C85 C80 C65 122.5(6) . . ?
C81 C80 C65 118.9(6) . . ?
C82 C81 C80 120.4(8) . . ?
C82 C81 H81 119.8 . . ?
C80 C81 H81 119.8 . . ?
C81 C82 C83 120.2(8) . . ?
C81 C82 H82 119.9 . . ?
C83 C82 H82 119.9 . . ?
C84 C83 C82 117.7(7) . . ?
C84 C83 C86A 111.7(11) . . ?
C82 C83 C86A 130.6(11) . . ?
C84 C83 C86B 140.2(12) . . ?
C82 C83 C86B 102.1(10) . . ?
C86A C83 C86B 28.5(7) . . ?
C83 C84 C85 123.0(9) . . ?
C83 C84 H84 118.5 . . ?
C85 C84 H84 118.5 . . ?
C80 C85 C84 120.2(8) . . ?
C80 C85 H85 119.9 . . ?
C84 C85 H85 119.9 . . ?
O87A C86A O88A 114.6(16) . . ?
O87A C86A C83 126.9(16) . . ?
O88A C86A C83 118.3(15) . . ?
C86A O88A Sm2 131.5(10) . 2_745 ?
O87B C86B O88B 114.1(19) . . ?
O87B C86B C83 110.4(17) . . ?
O88B C86B C83 134.0(17) . . ?
O87B C86B Sm2 62.3(12) . 2_745 ?
O88B C86B Sm2 53.9(10) . 2_745 ?
C83 C86B Sm2 172.1(12) . 2_745 ?
C86B O87B Sm2 94.5(14) . 2_745 ?
C86B O88B Sm2 103.2(12) . 2_745 ?
C90 C89 C90 121.5(7) . 2_755 ?
C90 C89 C70 119.2(4) . . ?
C90 C89 C70 119.2(4) 2_755 . ?
C89 C90 C91 118.3(6) . . ?
C89 C90 H90 120.9 . . ?
C91 C90 H90 120.9 . . ?
C92 C91 C90 121.1(6) . . ?
C92 C91 H91 119.4 . . ?
C90 C91 H91 119.4 . . ?
C91 C92 C91 119.6(7) 2_755 . ?
C91 C92 C93 120.2(4) 2_755 . ?
C91 C92 C93 120.2(4) . . ?
O94 C93 O94 124.3(7) . 2_755 ?
O94 C93 C92 117.8(4) . . ?
O94 C93 C92 117.8(4) 2_755 . ?
C93 O94 Sm1 140.3(4) . 1_545 ?
C96 O95 Sm1 131.4(4) . . ?
O95 C96 N97 124.9(6) . . ?
O95 C96 H96 117.6 . . ?
N97 C96 H96 117.6 . . ?
C96 N97 C98 122.0(6) . . ?
C96 N97 C99 120.8(6) . . ?
C98 N97 C99 117.1(6) . . ?
N97 C98 H98A 109.5 . . ?
N97 C98 H98B 109.5 . . ?
H98A C98 H98B 109.5 . . ?
N97 C98 H98C 109.5 . . ?
H98A C98 H98C 109.5 . . ?
H98B C98 H98C 109.5 . . ?
N97 C99 H99A 109.5 . . ?
N97 C99 H99B 109.5 . . ?
H99A C99 H99B 109.5 . . ?
N97 C99 H99C 109.5 . . ?
H99A C99 H99C 109.5 . . ?
H99B C99 H99C 109.5 . . ?
Sm2 O100 H10A 108.7 . . ?
Sm2 O100 H10B 108.0 . . ?
H10A O100 H10B 117.7 . . ?
Sm2 O101 H10C 108.9 . . ?
Sm2 O101 H10D 109.4 . . ?
H10C O101 H10D 109.5 . . ?

loop_
_geom_bond_atom_site_label_1
_geom_bond_atom_site_label_2
_geom_bond_distance
_geom_bond_site_symmetry_2
_geom_bond_publ_flag
Sm1 O59 2.296(4) 2_755 ?
Sm1 O94 2.375(4) 1_565 ?
Sm1 O60 2.391(4) . ?
Sm1 O51 2.393(4) 6 ?
Sm1 O79 2.398(4) . ?
Sm1 O41 2.408(4) 7_656 ?
Sm1 O95 2.465(4) . ?
Sm1 Sm2 4.0214(4) 6_565 ?
Sm2 O88A 2.276(10) 2_765 ?
Sm2 O100 2.451(8) . ?
Sm2 O33A 2.446(8) . ?
Sm2 O32B 2.465(11) . ?
Sm2 O50 2.447(4) 1_565 ?
Sm2 O101 2.455(6) . ?
Sm2 O33B 2.479(11) . ?
Sm2 O88B 2.480(16) 2_765 ?
Sm2 O32A 2.497(10) . ?
Sm2 O41 2.492(4) 4_656 ?
Sm2 O42 2.617(4) 4_656 ?
Sm2 O87B 2.655(17) 2_765 ?
C1 N21 1.363(7) . ?
C1 C20 1.420(8) . ?
C1 C2 1.431(8) . ?
C2 C3 1.330(9) . ?
C2 H2 0.9500 . ?
C3 C4 1.444(9) . ?
C3 H3 0.9500 . ?
C4 N21 1.366(7) . ?
C4 C5 1.397(9) . ?
C5 C6 1.408(9) . ?
C5 C25 1.493(8) . ?
C6 N22 1.362(7) . ?
C6 C7 1.449(9) . ?
C7 C8 1.337(9) . ?
C7 H7 0.9500 . ?
C8 C9 1.440(8) . ?
C8 H8 0.9500 . ?
C9 N22 1.380(7) . ?
C9 C10 1.380(8) . ?
C10 C11 1.412(8) . ?
C10 C34 1.508(8) . ?
C11 N23 1.386(7) . ?
C11 C12 1.438(8) . ?
C12 C13 1.349(7) . ?
C12 H12 0.9500 . ?
C13 C14 1.447(7) . ?
C13 H13 0.9500 . ?
C14 N23 1.367(7) . ?
C14 C15 1.402(8) . ?
C15 C16 1.395(8) . ?
C15 C43 1.508(8) . ?
C16 N24 1.362(7) . ?
C16 C17 1.438(8) . ?
C17 C18 1.341(8) . ?
C17 H17 0.9500 . ?
C18 C19 1.459(8) . ?
C18 H18 0.9500 . ?
C19 C20 1.392(8) . ?
C19 N24 1.372(7) . ?
C20 C52 1.497(8) . ?
N21 H21 0.8800 . ?
N23 H23 0.8800 . ?
C25 C30 1.365(9) . ?
C25 C26 1.403(9) . ?
C26 C27 1.408(9) . ?
C26 H26 0.9500 . ?
C27 C28 1.426(10) . ?
C27 H27 0.9500 . ?
C28 C29 1.375(10) . ?
C28 C31 1.512(10) . ?
C29 C30 1.402(9) . ?
C29 H29 0.9500 . ?
C30 H30 0.9500 . ?
C31 O33A 1.241(11) . ?
C31 O33B 1.246(13) . ?
C31 O32A 1.320(12) . ?
C31 O32B 1.330(14) . ?
C34 C35 1.396(8) . ?
C34 C39 1.392(8) . ?
C35 C36 1.376(8) . ?
C35 H35 0.9500 . ?
C36 C37 1.413(8) . ?
C36 H36 0.9500 . ?
C37 C38 1.387(9) . ?
C37 C40 1.487(8) . ?
C38 C39 1.387(8) . ?
C38 H38 0.9500 . ?
C39 H39 0.9500 . ?
C40 O42 1.243(7) . ?
C40 O41 1.297(7) . ?
C40 Sm2 2.923(6) 4_646 ?
O41 Sm1 2.408(4) 7_656 ?
O41 Sm2 2.492(4) 4_646 ?
O42 Sm2 2.617(4) 4_646 ?
C43 C44 1.386(9) . ?
C43 C48 1.390(9) . ?
C44 C45 1.395(8) . ?
C44 H44 0.9500 . ?
C45 C46 1.370(9) . ?
C45 H45 0.9500 . ?
C46 C47 1.395(9) . ?
C46 C49 1.495(8) . ?
C47 C48 1.373(8) . ?
C47 H47 0.9500 . ?
C48 H48 0.9500 . ?
C49 O50 1.239(8) . ?
C49 O51 1.267(7) . ?
C49 Sm2 2.962(5) 1_545 ?
O50 Sm2 2.447(4) 1_545 ?
O51 Sm1 2.393(4) 6_556 ?
O51 Sm2 2.799(4) 1_545 ?
C52 C57 1.372(9) . ?
C52 C53 1.411(9) . ?
C53 C54 1.377(9) . ?
C53 H53 0.9500 . ?
C54 C55 1.399(9) . ?
C54 H54 0.9500 . ?
C55 C56 1.396(8) . ?
C55 C58 1.469(8) . ?
C56 C57 1.380(8) . ?
C56 H56 0.9500 . ?
C57 H57 0.9500 . ?
C58 O60 1.266(7) . ?
C58 O59 1.259(7) . ?
O59 Sm1 2.296(4) 2_755 ?
C61 N72 1.398(7) . ?
C61 C71 1.400(6) . ?
C61 C62 1.436(8) . ?
C62 C63 1.354(8) . ?
C62 H62 0.9500 . ?
C63 C64 1.450(7) . ?
C63 H63 0.9500 . ?
C64 N72 1.370(7) . ?
C64 C65 1.399(7) . ?
C65 C66 1.382(7) . ?
C65 C80 1.512(8) . ?
C66 N73 1.377(7) . ?
C66 C67 1.456(8) . ?
C67 C68 1.378(8) . ?
C67 H67 0.9500 . ?
C68 C69 1.422(8) . ?
C68 H68 0.9500 . ?
C69 N73 1.367(7) . ?
C69 C70 1.395(6) . ?
C70 C69 1.395(6) 2_755 ?
C70 C89 1.513(10) . ?
C71 C61 1.400(6) 2_755 ?
C71 C74 1.491(11) . ?
N72 H72 0.8800 . ?
N73 H73 0.8800 . ?
C74 C75 1.399(7) 2_755 ?
C74 C75 1.399(7) . ?
C75 C76 1.381(8) . ?
C75 H75 0.9500 . ?
C76 C77 1.406(7) . ?
C76 H76 0.9500 . ?
C77 C76 1.406(7) 2_755 ?
C77 C78 1.500(12) . ?
C78 O79 1.258(6) 2_755 ?
C78 O79 1.258(6) . ?
C80 C85 1.349(10) . ?
C80 C81 1.392(10) . ?
C81 C82 1.385(11) . ?
C81 H81 0.9500 . ?
C82 C83 1.392(13) . ?
C82 H82 0.9500 . ?
C83 C84 1.332(13) . ?
C83 C86A 1.484(17) . ?
C83 C86B 1.541(18) . ?
C84 C85 1.387(11) . ?
C84 H84 0.9500 . ?
C85 H85 0.9500 . ?
C86A O87A 1.22(2) . ?
C86A O88A 1.22(2) . ?
O88A Sm2 2.276(10) 2_745 ?
C86B O87B 1.18(3) . ?
C86B O88B 1.20(2) . ?
C86B Sm2 2.989(17) 2_745 ?
O87B Sm2 2.655(17) 2_745 ?
O88B Sm2 2.480(16) 2_745 ?
C89 C90 1.399(7) . ?
C89 C90 1.399(7) 2_755 ?
C90 C91 1.428(8) . ?
C90 H90 0.9500 . ?
C91 C92 1.384(7) . ?
C91 H91 0.9500 . ?
C92 C91 1.384(7) 2_755 ?
C92 C93 1.480(11) . ?
C93 O94 1.268(5) . ?
C93 O94 1.268(5) 2_755 ?
O94 Sm1 2.375(4) 1_545 ?
O95 C96 1.244(7) . ?
C96 N97 1.306(8) . ?
C96 H96 0.9500 . ?
N97 C98 1.460(9) . ?
N97 C99 1.482(9) . ?
C98 H98A 0.9800 . ?
C98 H98B 0.9800 . ?
C98 H98C 0.9800 . ?
C99 H99A 0.9800 . ?
C99 H99B 0.9800 . ?
C99 H99C 0.9800 . ?
O100 H10A 0.9488 . ?
O100 H10B 1.0210 . ?
O101 H10C 0.9519 . ?
O101 H10D 0.9495 . ?
